data_2229319
loop_
_publ_author_name
'Yaz\?ic\?i, Serap'
'Albayrak, \,Ci\(gdem'
'G\"umr\"uk\,c\"uo\(glu, Ismail'
'\,Senel, Ismet'
'B\"uy\"ukg\"ung\"or, Orhan'

_publ_section_title
;
 1-{5-[(<i>E</i>)-(2-Fluorophenyl)diazenyl]-2-hydroxyphenyl}ethanone
;
_journal_coeditor_code BH2334
_journal_issue 3
_journal_name_full 'Acta Crystallographica Section E'
_journal_page_first o639
_journal_paper_doi 10.1107/S1600536811004909
_journal_volume 67
_journal_year 2011
_chemical_formula_iupac 'C14 H11 F N2 O2'
_chemical_formula_moiety 'C14 H11 F N2 O2'
_chemical_formula_sum 'C14 H11 F N2 O2'
_chemical_formula_weight 258.25
_chemical_melting_point 414
_chemical_name_systematic
;
1-{5-[(<i>E</i>)-(2-fluorophenyl)diazenyl]-2-hydroxyphenyl}ethanone
;
_space_group_IT_number 2
_symmetry_cell_setting triclinic
_symmetry_space_group_name_Hall '-P 1'
_symmetry_space_group_name_H-M 'P -1'
_atom_sites_solution_hydrogens geom
_atom_sites_solution_primary direct
_atom_sites_solution_secondary difmap
_audit_creation_method SHELXL-97
_cell_angle_alpha 85.641(4)
_cell_angle_beta 89.337(3)
_cell_angle_gamma 84.254(4)
_cell_formula_units_Z 4
_cell_length_a 6.7632(3)
_cell_length_b 12.5906(6)
_cell_length_c 13.8769(6)
_cell_measurement_reflns_used 26377
_cell_measurement_temperature 150
_cell_measurement_theta_max 28.03
_cell_measurement_theta_min 2.11
_cell_volume 1172.31(9)
_computing_cell_refinement 'X-AREA (Stoe & Cie, 2002)'
_computing_data_collection 'X-AREA (Stoe & Cie, 2002)'
_computing_data_reduction 'X-RED32 (Stoe & Cie, 2002)'
_computing_molecular_graphics 'ORTEP-3 for Windows (Farrugia, 1997)'
_computing_publication_material 'WinGX (Farrugia, 1999)'
_computing_structure_refinement 'SHELXL97 (Sheldrick, 2008)'
_computing_structure_solution 'SHELXS97 (Sheldrick, 2008)'
_diffrn_ambient_temperature 150
_diffrn_measured_fraction_theta_full 1.000
_diffrn_measured_fraction_theta_max 1.000
_diffrn_measurement_device_type 'Stoe IPDS II'
_diffrn_measurement_method 'rotation method'
_diffrn_radiation_monochromator graphite
_diffrn_radiation_source 'fine-focus sealed tube'
_diffrn_radiation_type MoK\a
_diffrn_radiation_wavelength 0.71073
_diffrn_reflns_av_R_equivalents 0.0343
_diffrn_reflns_av_sigmaI/netI 0.0225
_diffrn_reflns_limit_h_max 8
_diffrn_reflns_limit_h_min -8
_diffrn_reflns_limit_k_max 15
_diffrn_reflns_limit_k_min -15
_diffrn_reflns_limit_l_max 17
_diffrn_reflns_limit_l_min -17
_diffrn_reflns_number 20279
_diffrn_reflns_theta_full 26.50
_diffrn_reflns_theta_max 26.50
_diffrn_reflns_theta_min 2.11
_exptl_absorpt_coefficient_mu 0.110
_exptl_absorpt_correction_T_max 0.9869
_exptl_absorpt_correction_T_min 0.9411
_exptl_absorpt_correction_type integration
_exptl_absorpt_process_details '(X-RED32; Stoe & Cie, 2002)'
_exptl_crystal_colour yellow
_exptl_crystal_density_diffrn 1.463
_exptl_crystal_density_method 'not measured'
_exptl_crystal_description prism
_exptl_crystal_F_000 536
_exptl_crystal_size_max 0.640
_exptl_crystal_size_mid 0.397
_exptl_crystal_size_min 0.120
_refine_diff_density_max 0.200
_refine_diff_density_min -0.260
_refine_ls_extinction_method none
_refine_ls_goodness_of_fit_ref 1.035
_refine_ls_hydrogen_treatment mixed
_refine_ls_matrix_type full
_refine_ls_number_constraints 0
_refine_ls_number_parameters 351
_refine_ls_number_reflns 4870
_refine_ls_number_restraints 0
_refine_ls_restrained_S_all 1.035
_refine_ls_R_factor_all 0.0480
_refine_ls_R_factor_gt 0.0364
_refine_ls_shift/su_max 0.000
_refine_ls_shift/su_mean 0.000
_refine_ls_structure_factor_coef Fsqd
_refine_ls_weighting_details 'calc w=1/[\s^2^(Fo^2^)+(0.0630P)^2^+0.1104P] where P=(Fo^2^+2Fc^2^)/3'
_refine_ls_weighting_scheme calc
_refine_ls_wR_factor_gt 0.0988
_refine_ls_wR_factor_ref 0.1041
_reflns_number_gt 3825
_reflns_number_total 4870
_reflns_threshold_expression I>2\s(I)
_cod_data_source_file bh2334.cif
_cod_data_source_block I
_cod_database_code 2229319
_cod_database_fobs_code 2229319

loop_
_symmetry_equiv_pos_as_xyz
'x, y, z'
'-x, -y, -z'

loop_
_atom_site_type_symbol
_atom_site_label
_atom_site_fract_x
_atom_site_fract_y
_atom_site_fract_z
_atom_site_U_iso_or_equiv
_atom_site_adp_type
_atom_site_calc_flag
_atom_site_refinement_flags
_atom_site_occupancy
_atom_site_disorder_assembly
_atom_site_disorder_group
C C7B 0.29323(18) 0.16314(9) 0.29768(8) 0.0257(3) Uani d . 1 . .
C C8B 0.3302(2) 0.12570(10) 0.19883(9) 0.0330(3) Uani d . 1 . .
H H8G 0.3581 0.0492 0.2033 0.049 Uiso calc R 1 . .
H H8H 0.4417 0.1579 0.1701 0.049 Uiso calc R 1 . .
H H8I 0.2146 0.1460 0.1596 0.049 Uiso calc R 1 . .
F F1B 0.19877(12) 0.84085(6) 0.20031(5) 0.0356(2) Uani d . 1 . .
O O1B 0.23372(14) 0.24319(8) 0.48420(6) 0.0301(2) Uani d . 1 . .
O O2B 0.30636(15) 0.09721(7) 0.36845(6) 0.0377(2) Uani d . 1 . .
C C1B 0.18273(16) 0.46248(9) 0.24684(8) 0.0211(2) Uani d . 1 . .
C C2B 0.15586(17) 0.49461(9) 0.34147(8) 0.0228(2) Uani d . 1 . .
H H2B 0.1256 0.5667 0.3513 0.027 Uiso calc R 1 . .
C C3B 0.17401(17) 0.42033(10) 0.41916(8) 0.0248(2) Uani d . 1 . .
H H3B 0.1573 0.4424 0.4815 0.030 Uiso calc R 1 . .
C C4B 0.21747(17) 0.31175(9) 0.40529(8) 0.0230(2) Uani d . 1 . .
C C5B 0.24380(16) 0.27757(9) 0.31097(8) 0.0220(2) Uani d . 1 . .
C C6B 0.22510(16) 0.35533(9) 0.23235(8) 0.0213(2) Uani d . 1 . .
H H6B 0.2415 0.3342 0.1697 0.026 Uiso calc R 1 . .
C C9B 0.15918(16) 0.70366(9) 0.09673(8) 0.0207(2) Uani d . 1 . .
C C10B 0.13857(17) 0.67548(9) 0.00216(8) 0.0232(2) Uani d . 1 . .
H H10B 0.1198 0.6053 -0.0089 0.028 Uiso calc R 1 . .
C C11B 0.14587(18) 0.75119(10) -0.07505(8) 0.0258(3) Uani d . 1 . .
H H11B 0.1340 0.7313 -0.1378 0.031 Uiso calc R 1 . .
C C12B 0.17078(18) 0.85670(10) -0.05954(8) 0.0264(3) Uani d . 1 . .
H H12B 0.1764 0.9070 -0.1119 0.032 Uiso calc R 1 . .
C C13B 0.18720(18) 0.88725(9) 0.03347(9) 0.0269(3) Uani d . 1 . .
H H13B 0.2022 0.9579 0.0445 0.032 Uiso calc R 1 . .
C C14B 0.18075(17) 0.81039(9) 0.10957(8) 0.0241(2) Uani d . 1 . .
N N1B 0.17444(14) 0.53478(8) 0.16294(7) 0.0216(2) Uani d . 1 . .
N N2B 0.16196(14) 0.63179(8) 0.18110(7) 0.0223(2) Uani d . 1 . .
H H1A 0.666(3) 0.8198(18) 0.0400(15) 0.068(6) Uiso d . 1 . .
H H1B 0.264(3) 0.1779(18) 0.4624(15) 0.067(6) Uiso d . 1 . .
C C1A 0.67173(16) 0.53945(9) 0.25268(8) 0.0211(2) Uani d . 1 . .
C C2A 0.65490(17) 0.50686(9) 0.15876(8) 0.0231(2) Uani d . 1 . .
H H2A 0.6472 0.4350 0.1496 0.028 Uiso calc R 1 . .
C C3A 0.64973(17) 0.58043(10) 0.08049(8) 0.0241(2) Uani d . 1 . .
H H3A 0.6396 0.5581 0.0185 0.029 Uiso calc R 1 . .
C C4A 0.65968(16) 0.68882(9) 0.09347(8) 0.0224(2) Uani d . 1 . .
C C5A 0.67659(16) 0.72345(9) 0.18736(8) 0.0219(2) Uani d . 1 . .
C C6A 0.68203(16) 0.64637(9) 0.26628(8) 0.0212(2) Uani d . 1 . .
H H6A 0.6927 0.6676 0.3286 0.025 Uiso calc R 1 . .
C C7A 0.69267(17) 0.83745(9) 0.19921(8) 0.0249(3) Uani d . 1 . .
C C8A 0.7238(2) 0.87475(10) 0.29742(9) 0.0336(3) Uani d . 1 . .
H H8D 0.7310 0.9507 0.2922 0.050 Uiso calc R 1 . .
H H8E 0.8455 0.8394 0.3241 0.050 Uiso calc R 1 . .
H H8F 0.6148 0.8580 0.3389 0.050 Uiso calc R 1 . .
C C9A 0.71928(16) 0.29896(9) 0.40370(8) 0.0209(2) Uani d . 1 . .
C C10A 0.69207(17) 0.32845(9) 0.49868(8) 0.0239(2) Uani d . 1 . .
H H10A 0.6558 0.3997 0.5099 0.029 Uiso calc R 1 . .
C C11A 0.71875(18) 0.25244(10) 0.57564(8) 0.0268(3) Uani d . 1 . .
H H11A 0.7033 0.2731 0.6384 0.032 Uiso calc R 1 . .
C C12A 0.76851(19) 0.14535(10) 0.56014(9) 0.0282(3) Uani d . 1 . .
H H12A 0.7863 0.0947 0.6125 0.034 Uiso calc R 1 . .
C C13A 0.79162(19) 0.11398(10) 0.46700(9) 0.0289(3) Uani d . 1 . .
H H13A 0.8229 0.0423 0.4559 0.035 Uiso calc R 1 . .
C C14A 0.76734(18) 0.19117(9) 0.39089(8) 0.0256(3) Uani d . 1 . .
F F1A 0.79319(13) 0.16003(6) 0.29986(5) 0.0370(2) Uani d . 1 . .
N N1A 0.68463(14) 0.46776(8) 0.33713(7) 0.0217(2) Uani d . 1 . .
N N2A 0.70257(14) 0.37066(8) 0.31933(7) 0.0220(2) Uani d . 1 . .
O O1A 0.65338(13) 0.75669(7) 0.01410(6) 0.0286(2) Uani d . 1 . .
O O2A 0.68122(14) 0.90317(7) 0.12833(6) 0.0340(2) Uani d . 1 . .

loop_
_atom_site_aniso_label
_atom_site_aniso_U_11
_atom_site_aniso_U_22
_atom_site_aniso_U_33
_atom_site_aniso_U_12
_atom_site_aniso_U_13
_atom_site_aniso_U_23
C7B 0.0285(6) 0.0206(6) 0.0279(6) -0.0049(4) -0.0044(5) 0.0035(5)
C8B 0.0463(8) 0.0207(6) 0.0305(6) 0.0038(5) -0.0045(5) -0.0012(5)
F1B 0.0615(5) 0.0232(4) 0.0223(4) -0.0040(3) -0.0014(3) -0.0036(3)
O1B 0.0421(5) 0.0268(5) 0.0208(4) -0.0070(4) -0.0022(3) 0.0075(3)
O2B 0.0598(7) 0.0212(5) 0.0309(5) -0.0048(4) -0.0045(4) 0.0072(4)
C1B 0.0206(5) 0.0213(6) 0.0211(5) -0.0039(4) -0.0013(4) 0.0026(4)
C2B 0.0258(6) 0.0199(5) 0.0228(5) -0.0034(4) 0.0003(4) -0.0009(4)
C3B 0.0261(6) 0.0282(6) 0.0204(5) -0.0047(5) 0.0015(4) -0.0018(4)
C4B 0.0224(6) 0.0255(6) 0.0209(5) -0.0069(4) -0.0022(4) 0.0058(4)
C5B 0.0227(6) 0.0199(6) 0.0233(5) -0.0046(4) -0.0019(4) 0.0019(4)
C6B 0.0235(6) 0.0216(6) 0.0190(5) -0.0045(4) -0.0011(4) 0.0004(4)
C9B 0.0195(5) 0.0197(6) 0.0216(5) 0.0007(4) 0.0020(4) 0.0023(4)
C10B 0.0262(6) 0.0191(5) 0.0239(5) -0.0005(4) 0.0000(4) -0.0002(4)
C11B 0.0291(6) 0.0262(6) 0.0211(5) 0.0002(5) -0.0005(4) 0.0003(4)
C12B 0.0291(6) 0.0223(6) 0.0257(6) 0.0006(5) 0.0015(4) 0.0068(4)
C13B 0.0331(7) 0.0169(6) 0.0300(6) -0.0010(4) 0.0004(5) 0.0014(5)
C14B 0.0288(6) 0.0213(6) 0.0216(5) 0.0012(4) 0.0001(4) -0.0020(4)
N1B 0.0242(5) 0.0182(5) 0.0219(5) -0.0011(4) 0.0000(4) 0.0013(4)
N2B 0.0236(5) 0.0197(5) 0.0229(5) -0.0012(4) 0.0009(4) 0.0016(4)
C1A 0.0206(5) 0.0207(5) 0.0211(5) -0.0009(4) 0.0009(4) 0.0025(4)
C2A 0.0251(6) 0.0190(5) 0.0248(6) -0.0012(4) 0.0000(4) -0.0008(4)
C3A 0.0255(6) 0.0264(6) 0.0198(5) 0.0001(4) -0.0003(4) -0.0015(4)
C4A 0.0192(6) 0.0246(6) 0.0216(5) 0.0008(4) 0.0013(4) 0.0057(4)
C5A 0.0213(6) 0.0194(6) 0.0240(5) -0.0003(4) 0.0014(4) 0.0018(4)
C6A 0.0228(6) 0.0208(6) 0.0196(5) -0.0008(4) 0.0012(4) -0.0004(4)
C7A 0.0256(6) 0.0208(6) 0.0274(6) -0.0016(4) 0.0020(4) 0.0030(5)
C8A 0.0492(8) 0.0218(6) 0.0306(7) -0.0081(5) -0.0015(5) -0.0002(5)
C9A 0.0219(6) 0.0198(5) 0.0211(5) -0.0053(4) -0.0023(4) 0.0023(4)
C10A 0.0282(6) 0.0191(6) 0.0246(6) -0.0041(4) 0.0006(4) -0.0003(4)
C11A 0.0334(7) 0.0263(6) 0.0212(5) -0.0073(5) 0.0000(5) -0.0001(5)
C12A 0.0359(7) 0.0233(6) 0.0249(6) -0.0072(5) -0.0049(5) 0.0073(5)
C13A 0.0404(7) 0.0171(6) 0.0291(6) -0.0041(5) -0.0042(5) 0.0012(5)
C14A 0.0338(7) 0.0220(6) 0.0217(6) -0.0064(5) -0.0016(4) -0.0017(4)
F1A 0.0663(6) 0.0224(4) 0.0221(4) -0.0024(3) -0.0016(3) -0.0040(3)
N1A 0.0239(5) 0.0192(5) 0.0217(5) -0.0027(4) -0.0002(4) 0.0015(4)
N2A 0.0245(5) 0.0191(5) 0.0221(5) -0.0034(4) -0.0011(4) 0.0016(4)
O1A 0.0372(5) 0.0261(5) 0.0208(4) -0.0005(4) 0.0009(3) 0.0064(3)
O2A 0.0500(6) 0.0209(4) 0.0298(5) -0.0046(4) -0.0003(4) 0.0071(4)

loop_
_atom_type_symbol
_atom_type_description
_atom_type_scat_dispersion_real
_atom_type_scat_dispersion_imag
_atom_type_scat_source
C C 0.0033 0.0016 'International Tables Vol C Tables 4.2.6.8 and 6.1.1.4'
H H 0.0000 0.0000 'International Tables Vol C Tables 4.2.6.8 and 6.1.1.4'
F F 0.0171 0.0103 'International Tables Vol C Tables 4.2.6.8 and 6.1.1.4'
N N 0.0061 0.0033 'International Tables Vol C Tables 4.2.6.8 and 6.1.1.4'
O O 0.0106 0.0060 'International Tables Vol C Tables 4.2.6.8 and 6.1.1.4'

loop_
_geom_angle_atom_site_label_1
_geom_angle_atom_site_label_2
_geom_angle_atom_site_label_3
_geom_angle_site_symmetry_1
_geom_angle_site_symmetry_3
_geom_angle
_geom_angle_publ_flag
O2B C7B C5B . . 120.13(11) ?
O2B C7B C8B . . 119.40(11) ?
C5B C7B C8B . . 120.47(10) ?
C7B C8B H8G . . 109.5 ?
C7B C8B H8H . . 109.5 ?
H8G C8B H8H . . 109.5 ?
C7B C8B H8I . . 109.5 ?
H8G C8B H8I . . 109.5 ?
H8H C8B H8I . . 109.5 ?
C4B O1B H1B . . 105.8(13) ?
C6B C1B C2B . . 119.67(10) ?
C6B C1B N1B . . 116.49(10) ?
C2B C1B N1B . . 123.81(10) ?
C3B C2B C1B . . 120.40(11) ?
C3B C2B H2B . . 119.8 ?
C1B C2B H2B . . 119.8 ?
C2B C3B C4B . . 120.37(11) ?
C2B C3B H3B . . 119.8 ?
C4B C3B H3B . . 119.8 ?
O1B C4B C3B . . 117.47(10) ?
O1B C4B C5B . . 122.31(11) ?
C3B C4B C5B . . 120.22(10) ?
C6B C5B C4B . . 118.39(10) ?
C6B C5B C7B . . 122.06(10) ?
C4B C5B C7B . . 119.54(10) ?
C1B C6B C5B . . 120.95(10) ?
C1B C6B H6B . . 119.5 ?
C5B C6B H6B . . 119.5 ?
C14B C9B C10B . . 117.45(10) ?
C14B C9B N2B . . 117.23(10) ?
C10B C9B N2B . . 125.31(10) ?
C11B C10B C9B . . 120.50(11) ?
C11B C10B H10B . . 119.7 ?
C9B C10B H10B . . 119.7 ?
C10B C11B C12B . . 120.42(11) ?
C10B C11B H11B . . 119.8 ?
C12B C11B H11B . . 119.8 ?
C13B C12B C11B . . 120.26(11) ?
C13B C12B H12B . . 119.9 ?
C11B C12B H12B . . 119.9 ?
C14B C13B C12B . . 118.46(11) ?
C14B C13B H13B . . 120.8 ?
C12B C13B H13B . . 120.8 ?
F1B C14B C13B . . 118.04(11) ?
F1B C14B C9B . . 119.08(10) ?
C13B C14B C9B . . 122.87(11) ?
N2B N1B C1B . . 113.68(9) ?
N1B N2B C9B . . 113.37(9) ?
C6A C1A C2A . . 119.80(10) ?
C6A C1A N1A . . 116.42(10) ?
C2A C1A N1A . . 123.76(10) ?
C3A C2A C1A . . 120.38(11) ?
C3A C2A H2A . . 119.8 ?
C1A C2A H2A . . 119.8 ?
C2A C3A C4A . . 120.28(10) ?
C2A C3A H3A . . 119.9 ?
C4A C3A H3A . . 119.9 ?
O1A C4A C3A . . 117.37(10) ?
O1A C4A C5A . . 122.32(11) ?
C3A C4A C5A . . 120.32(10) ?
C6A C5A C4A . . 118.24(10) ?
C6A C5A C7A . . 122.30(10) ?
C4A C5A C7A . . 119.44(10) ?
C1A C6A C5A . . 120.98(10) ?
C1A C6A H6A . . 119.5 ?
C5A C6A H6A . . 119.5 ?
O2A C7A C5A . . 120.32(11) ?
O2A C7A C8A . . 119.38(11) ?
C5A C7A C8A . . 120.30(10) ?
C7A C8A H8D . . 109.5 ?
C7A C8A H8E . . 109.5 ?
H8D C8A H8E . . 109.5 ?
C7A C8A H8F . . 109.5 ?
H8D C8A H8F . . 109.5 ?
H8E C8A H8F . . 109.5 ?
C14A C9A C10A . . 117.45(10) ?
C14A C9A N2A . . 117.30(10) ?
C10A C9A N2A . . 125.26(10) ?
C11A C10A C9A . . 120.39(11) ?
C11A C10A H10A . . 119.8 ?
C9A C10A H10A . . 119.8 ?
C10A C11A C12A . . 120.57(11) ?
C10A C11A H11A . . 119.7 ?
C12A C11A H11A . . 119.7 ?
C13A C12A C11A . . 120.07(11) ?
C13A C12A H12A . . 120.0 ?
C11A C12A H12A . . 120.0 ?
C14A C13A C12A . . 118.64(11) ?
C14A C13A H13A . . 120.7 ?
C12A C13A H13A . . 120.7 ?
F1A C14A C13A . . 118.30(11) ?
F1A C14A C9A . . 118.85(10) ?
C13A C14A C9A . . 122.85(11) ?
N2A N1A C1A . . 113.45(9) ?
N1A N2A C9A . . 113.47(9) ?
C4A O1A H1A . . 101.3(13) ?

loop_
_geom_bond_atom_site_label_1
_geom_bond_atom_site_label_2
_geom_bond_site_symmetry_2
_geom_bond_distance
_geom_bond_publ_flag
C7B O2B . 1.2348(14) ?
C7B C5B . 1.4711(16) ?
C7B C8B . 1.4944(17) ?
C8B H8G . 0.9600 ?
C8B H8H . 0.9600 ?
C8B H8I . 0.9600 ?
F1B C14B . 1.3542(13) ?
O1B C4B . 1.3403(13) ?
O1B H1B . 0.90(2) ?
C1B C6B . 1.3802(16) ?
C1B C2B . 1.4076(15) ?
C1B N1B . 1.4203(14) ?
C2B C3B . 1.3707(16) ?
C2B H2B . 0.9300 ?
C3B C4B . 1.3966(17) ?
C3B H3B . 0.9300 ?
C4B C5B . 1.4125(16) ?
C5B C6B . 1.4074(15) ?
C6B H6B . 0.9300 ?
C9B C14B . 1.3911(16) ?
C9B C10B . 1.3974(15) ?
C9B N2B . 1.4234(14) ?
C10B C11B . 1.3827(16) ?
C10B H10B . 0.9300 ?
C11B C12B . 1.3887(17) ?
C11B H11B . 0.9300 ?
C12B C13B . 1.3833(17) ?
C12B H12B . 0.9300 ?
C13B C14B . 1.3804(16) ?
C13B H13B . 0.9300 ?
N1B N2B . 1.2603(14) ?
C1A C6A . 1.3822(16) ?
C1A C2A . 1.4051(16) ?
C1A N1A . 1.4217(14) ?
C2A C3A . 1.3712(16) ?
C2A H2A . 0.9300 ?
C3A C4A . 1.3984(17) ?
C3A H3A . 0.9300 ?
C4A O1A . 1.3400(13) ?
C4A C5A . 1.4144(16) ?
C5A C6A . 1.4054(15) ?
C5A C7A . 1.4719(16) ?
C6A H6A . 0.9300 ?
C7A O2A . 1.2341(14) ?
C7A C8A . 1.4986(17) ?
C8A H8D . 0.9600 ?
C8A H8E . 0.9600 ?
C8A H8F . 0.9600 ?
C9A C14A . 1.3879(16) ?
C9A C10A . 1.4015(16) ?
C9A N2A . 1.4214(14) ?
C10A C11A . 1.3796(16) ?
C10A H10A . 0.9300 ?
C11A C12A . 1.3889(17) ?
C11A H11A . 0.9300 ?
C12A C13A . 1.3825(17) ?
C12A H12A . 0.9300 ?
C13A C14A . 1.3795(16) ?
C13A H13A . 0.9300 ?
C14A F1A . 1.3551(13) ?
N1A N2A . 1.2593(14) ?
O1A H1A . 0.91(2) ?

loop_
_geom_hbond_atom_site_label_D
_geom_hbond_atom_site_label_H
_geom_hbond_atom_site_label_A
_geom_hbond_site_symmetry_A
_geom_hbond_distance_DH
_geom_hbond_distance_HA
_geom_hbond_distance_DA
_geom_hbond_angle_DHA
_geom_hbond_publ_flag
O1A H1A O2A . 0.91(2) 1.68(2) 2.5437(12) 157(2) yes
O1B H1B O2B . 0.90(2) 1.72(2) 2.5395(13) 150(2) yes

loop_
_geom_torsion_atom_site_label_1
_geom_torsion_atom_site_label_2
_geom_torsion_atom_site_label_3
_geom_torsion_atom_site_label_4
_geom_torsion_site_symmetry_1
_geom_torsion_site_symmetry_2
_geom_torsion_site_symmetry_3
_geom_torsion_site_symmetry_4
_geom_torsion
_geom_torsion_publ_flag
C6B C1B C2B C3B . . . . 0.82(17) ?
N1B C1B C2B C3B . . . . -177.35(10) ?
C1B C2B C3B C4B . . . . -0.62(17) ?
C2B C3B C4B O1B . . . . 179.85(10) ?
C2B C3B C4B C5B . . . . 0.22(17) ?
O1B C4B C5B C6B . . . . -179.62(10) ?
C3B C4B C5B C6B . . . . -0.01(17) ?
O1B C4B C5B C7B . . . . -0.76(17) ?
C3B C4B C5B C7B . . . . 178.86(10) ?
O2B C7B C5B C6B . . . . -179.27(11) ?
C8B C7B C5B C6B . . . . 1.43(17) ?
O2B C7B C5B C4B . . . . 1.91(17) ?
C8B C7B C5B C4B . . . . -177.39(11) ?
C2B C1B C6B C5B . . . . -0.62(17) ?
N1B C1B C6B C5B . . . . 177.68(10) ?
C4B C5B C6B C1B . . . . 0.21(17) ?
C7B C5B C6B C1B . . . . -178.62(10) ?
C14B C9B C10B C11B . . . . 1.95(16) ?
N2B C9B C10B C11B . . . . -177.37(10) ?
C9B C10B C11B C12B . . . . -0.98(17) ?
C10B C11B C12B C13B . . . . -0.44(18) ?
C11B C12B C13B C14B . . . . 0.81(18) ?
C12B C13B C14B F1B . . . . 179.40(10) ?
C12B C13B C14B C9B . . . . 0.23(18) ?
C10B C9B C14B F1B . . . . 179.24(10) ?
N2B C9B C14B F1B . . . . -1.38(16) ?
C10B C9B C14B C13B . . . . -1.59(17) ?
N2B C9B C14B C13B . . . . 177.78(11) ?
C6B C1B N1B N2B . . . . -170.98(10) ?
C2B C1B N1B N2B . . . . 7.24(16) ?
C1B N1B N2B C9B . . . . 178.39(9) ?
C14B C9B N2B N1B . . . . -169.03(10) ?
C10B C9B N2B N1B . . . . 10.29(16) ?
C6A C1A C2A C3A . . . . 0.36(17) ?
N1A C1A C2A C3A . . . . -177.85(10) ?
C1A C2A C3A C4A . . . . -0.48(17) ?
C2A C3A C4A O1A . . . . -179.82(10) ?
C2A C3A C4A C5A . . . . 0.46(17) ?
O1A C4A C5A C6A . . . . 179.99(10) ?
C3A C4A C5A C6A . . . . -0.30(16) ?
O1A C4A C5A C7A . . . . -1.47(16) ?
C3A C4A C5A C7A . . . . 178.24(10) ?
C2A C1A C6A C5A . . . . -0.21(17) ?
N1A C1A C6A C5A . . . . 178.13(10) ?
C4A C5A C6A C1A . . . . 0.18(16) ?
C7A C5A C6A C1A . . . . -178.31(10) ?
C6A C5A C7A O2A . . . . -177.81(11) ?
C4A C5A C7A O2A . . . . 3.72(17) ?
C6A C5A C7A C8A . . . . 2.39(17) ?
C4A C5A C7A C8A . . . . -176.08(11) ?
C14A C9A C10A C11A . . . . 1.94(17) ?
N2A C9A C10A C11A . . . . -177.74(10) ?
C9A C10A C11A C12A . . . . -1.46(18) ?
C10A C11A C12A C13A . . . . -0.06(19) ?
C11A C12A C13A C14A . . . . 1.01(19) ?
C12A C13A C14A F1A . . . . 179.01(11) ?
C12A C13A C14A C9A . . . . -0.48(19) ?
C10A C9A C14A F1A . . . . 179.53(10) ?
N2A C9A C14A F1A . . . . -0.77(16) ?
C10A C9A C14A C13A . . . . -0.98(18) ?
N2A C9A C14A C13A . . . . 178.72(11) ?
C6A C1A N1A N2A . . . . -170.56(10) ?
C2A C1A N1A N2A . . . . 7.71(16) ?
C1A N1A N2A C9A . . . . 178.87(9) ?
C14A C9A N2A N1A . . . . -171.20(10) ?
C10A C9A N2A N1A . . . . 8.47(16) ?
